data_4110331
loop_
_publ_author_name
'Eli Zysman-Colman'
'Neysa Nevins'
'Nicolas Eghbali'
'James P. Snyder'
'David N. Harpp'

_publ_contact_author_address
;
      University of McGill
      Department of Chemistry
      Otto Maass Chemistry Building
      801 Sherbrooke St. West
      Montr\'eal, Qu\'ebec
      Canada H3A 2K6

;
_publ_contact_author_email david.harpp@mcgill.ca
_publ_contact_author_fax '+1 514 343 2382'
_publ_contact_author_name 'Dr. David N. Harpp'
_publ_contact_author_phone '+1 514 343 6685'
_publ_section_title
;
 Crossover Point between Dialkoxy Disulfides (ROSSOR) and Thionosulfites
 ((RO)2SS): Prediction, Synthesis, and Structure
;
_journal_name_full 'Journal of the American Chemical Society'
_journal_page_first 291
_journal_page_last 304
_journal_paper_doi 10.1021/ja0559395
_journal_volume 128
_journal_year 2006
_chemical_compound_source 'Synthesized by the authors. See text'
_chemical_formula_moiety 'C8 H8 O2 S2'
_chemical_formula_sum 'C8 H8 O2 S2'
_chemical_formula_weight 200.26
_chemical_name_systematic
;
 ?
;
_space_group_IT_number 14
_symmetry_cell_setting monoclinic
_symmetry_space_group_name_Hall '-P 2yn'
_symmetry_space_group_name_H-M 'P 1 21/n 1'
_atom_sites_solution_hydrogens geom
_atom_sites_solution_primary direct
_atom_sites_solution_secondary difmap
_audit_creation_method SHELXL-97
_cell_angle_alpha 90.00
_cell_angle_beta 94.141(1)
_cell_angle_gamma 90.00
_cell_formula_units_Z 4
_cell_length_a 4.8200(1)
_cell_length_b 15.6821(2)
_cell_length_c 11.5593(2)
_cell_measurement_reflns_used 6293
_cell_measurement_temperature 220(2)
_cell_measurement_theta_max 72.75
_cell_measurement_theta_min 4.76
_cell_volume 871.46(3)
_computing_cell_refinement 'SMART (Bruker, 1999)'
_computing_data_collection 'SAINT (Bruker, 1999)'
_computing_data_reduction 'SAINT (Bruker, 1999)'
_computing_molecular_graphics 'XP (Bruker, 1999)'
_computing_publication_material 'UdMX (local program)'
_computing_structure_refinement 'SHELXL97 (Sheldrick, 1997)'
_computing_structure_solution 'SHELXS97 (Sheldrick, 1997)'
_diffrn_ambient_temperature 220(2)
_diffrn_detector_area_resol_mean 5.5
_diffrn_measured_fraction_theta_full 0.993
_diffrn_measured_fraction_theta_max 0.993
_diffrn_measurement_device_type 'Bruker AXS Smart 2K/Platform'
_diffrn_measurement_method \w
_diffrn_radiation_monochromator graphite
_diffrn_radiation_source 'Sealed Tube'
_diffrn_radiation_type CuK\a
_diffrn_radiation_wavelength 1.54178
_diffrn_reflns_av_R_equivalents 0.030
_diffrn_reflns_av_sigmaI/netI 0.0316
_diffrn_reflns_limit_h_max 5
_diffrn_reflns_limit_h_min -5
_diffrn_reflns_limit_k_max 19
_diffrn_reflns_limit_k_min -19
_diffrn_reflns_limit_l_max 14
_diffrn_reflns_limit_l_min -14
_diffrn_reflns_number 10561
_diffrn_reflns_theta_full 72.74
_diffrn_reflns_theta_max 72.74
_diffrn_reflns_theta_min 4.76
_diffrn_standards_decay_% 0.00
_diffrn_standards_number 66
_exptl_absorpt_coefficient_mu 5.174
_exptl_absorpt_correction_T_max 0.8400
_exptl_absorpt_correction_T_min 0.5800
_exptl_absorpt_correction_type multi-scan
_exptl_absorpt_process_details 'Sadabs (Sheldrick,1996)'
_exptl_crystal_colour Colourless
_exptl_crystal_density_diffrn 1.526
_exptl_crystal_density_meas ?
_exptl_crystal_description needle
_exptl_crystal_F_000 416
_exptl_crystal_size_max 0.49
_exptl_crystal_size_mid 0.05
_exptl_crystal_size_min 0.05
_refine_diff_density_max 0.364
_refine_diff_density_min -0.250
_refine_diff_density_rms 0.057
_refine_ls_extinction_method none
_refine_ls_goodness_of_fit_ref 1.024
_refine_ls_hydrogen_treatment constr
_refine_ls_matrix_type full
_refine_ls_number_parameters 109
_refine_ls_number_reflns 1712
_refine_ls_number_restraints 0
_refine_ls_restrained_S_all 1.024
_refine_ls_R_factor_all 0.0473
_refine_ls_R_factor_gt 0.0382
_refine_ls_shift/su_max 0.001
_refine_ls_shift/su_mean 0.000
_refine_ls_structure_factor_coef Fsqd
_refine_ls_weighting_details 'calc w=1/[\s^2^(Fo^2^)+(0.0666P)^2^] where P=(Fo^2^+2Fc^2^)/3'
_refine_ls_weighting_scheme calc
_refine_ls_wR_factor_gt 0.1037
_refine_ls_wR_factor_ref 0.1078
_reflns_number_gt 1377
_reflns_number_total 1712
_reflns_threshold_expression >2sigma(I)
_cod_data_source_file ja0559395si20050906_100053.cif
_cod_data_source_block harp72
_cod_depositor_comments
;
The following automatic conversions were performed:

'_exptl_crystal_density_meas' value 'none' was changed to '?' - the
value is perceived as not measured.

Automatic conversion script
Id: cif_fix_values 3008 2015-01-20 13:52:24Z robertas 
;
_cod_database_code 4110331

loop_
_symmetry_equiv_pos_as_xyz
'x, y, z'
'-x+1/2, y+1/2, -z+1/2'
'-x, -y, -z'
'x-1/2, -y-1/2, z-1/2'

loop_
_atom_site_label
_atom_site_type_symbol
_atom_site_fract_x
_atom_site_fract_y
_atom_site_fract_z
_atom_site_U_iso_or_equiv
_atom_site_adp_type
_atom_site_occupancy
_atom_site_symmetry_multiplicity
_atom_site_calc_flag
_atom_site_refinement_flags
S1 S 0.89347(13) 0.67769(4) 0.51966(5) 0.0404(2) Uani 1 1 d .
O2 O 0.6188(3) 0.61471(11) 0.52015(14) 0.0436(4) Uani 1 1 d .
C3 C 0.5363(5) 0.58498(16) 0.6320(2) 0.0395(6) Uani 1 1 d .
H3A H 0.3982 0.5395 0.6187 0.047 Uiso 1 1 calc R
H3B H 0.4466 0.6321 0.6706 0.047 Uiso 1 1 calc R
C4 C 0.7722(5) 0.55189(15) 0.7119(2) 0.0319(5) Uani 1 1 d .
C5 C 0.8633(5) 0.46948(15) 0.6966(2) 0.0396(6) Uani 1 1 d .
H5 H 0.7760 0.4359 0.6373 0.048 Uiso 1 1 calc R
C6 C 1.0800(5) 0.43508(16) 0.7666(2) 0.0428(6) Uani 1 1 d .
H6 H 1.1416 0.3792 0.7539 0.051 Uiso 1 1 calc R
C7 C 1.2040(6) 0.48354(17) 0.8548(2) 0.0457(6) Uani 1 1 d .
H7 H 1.3495 0.4604 0.9036 0.055 Uiso 1 1 calc R
C8 C 1.1163(5) 0.56564(17) 0.8722(2) 0.0405(6) Uani 1 1 d .
H8 H 1.2033 0.5981 0.9328 0.049 Uiso 1 1 calc R
C9 C 0.9004(5) 0.60174(14) 0.80137(19) 0.0332(5) Uani 1 1 d .
C10 C 0.8259(6) 0.69368(17) 0.8220(2) 0.0451(6) Uani 1 1 d .
H10A H 0.6265 0.7020 0.8024 0.054 Uiso 1 1 calc R
H10B H 0.8645 0.7074 0.9043 0.054 Uiso 1 1 calc R
O11 O 0.9835(4) 0.75087(11) 0.75229(16) 0.0501(5) Uani 1 1 d .
S12 S 0.83841(17) 0.77469(4) 0.62228(7) 0.0541(2) Uani 1 1 d .

loop_
_atom_site_aniso_label
_atom_site_aniso_U_11
_atom_site_aniso_U_22
_atom_site_aniso_U_33
_atom_site_aniso_U_23
_atom_site_aniso_U_13
_atom_site_aniso_U_12
S1 0.0414(4) 0.0433(4) 0.0365(3) 0.0030(3) 0.0028(2) -0.0007(3)
O2 0.0414(10) 0.0539(11) 0.0342(9) -0.0002(8) -0.0063(7) -0.0090(8)
C3 0.0320(13) 0.0466(14) 0.0395(13) 0.0026(11) -0.0007(10) -0.0048(10)
C4 0.0272(12) 0.0367(12) 0.0320(12) 0.0016(9) 0.0042(9) -0.0055(9)
C5 0.0461(15) 0.0345(12) 0.0385(13) -0.0025(10) 0.0037(11) -0.0085(10)
C6 0.0494(16) 0.0325(12) 0.0470(15) 0.0075(11) 0.0071(11) 0.0030(10)
C7 0.0473(15) 0.0498(15) 0.0392(14) 0.0136(11) -0.0025(11) 0.0053(11)
C8 0.0450(15) 0.0477(14) 0.0284(12) -0.0009(10) -0.0010(10) -0.0028(11)
C9 0.0343(12) 0.0372(12) 0.0285(11) 0.0001(9) 0.0059(9) -0.0012(9)
C10 0.0548(16) 0.0449(15) 0.0357(14) -0.0095(11) 0.0045(11) 0.0074(11)
O11 0.0663(13) 0.0348(9) 0.0474(11) -0.0053(8) -0.0088(9) -0.0054(8)
S12 0.0757(5) 0.0319(3) 0.0530(4) 0.0026(3) -0.0068(3) 0.0051(3)

loop_
_atom_type_symbol
_atom_type_description
_atom_type_scat_dispersion_real
_atom_type_scat_dispersion_imag
_atom_type_scat_source
C C 0.0181 0.0091 'International Tables Vol C Tables 4.2.6.8 and 6.1.1.4'
H H 0.0000 0.0000 'International Tables Vol C Tables 4.2.6.8 and 6.1.1.4'
O O 0.0492 0.0322 'International Tables Vol C Tables 4.2.6.8 and 6.1.1.4'
S S 0.3331 0.5567 'International Tables Vol C Tables 4.2.6.8 and 6.1.1.4'

loop_
_geom_angle_atom_site_label_1
_geom_angle_atom_site_label_2
_geom_angle_atom_site_label_3
_geom_angle
_geom_angle_publ_flag
O2 S1 S12 108.57(8) y
C3 O2 S1 117.68(14) y
O2 C3 C4 114.39(19) y
O2 C3 H3A 108.7 ?
C4 C3 H3A 108.7 ?
O2 C3 H3B 108.7 ?
C4 C3 H3B 108.7 ?
H3A C3 H3B 107.6 ?
C5 C4 C9 119.2(2) y
C5 C4 C3 118.5(2) y
C9 C4 C3 122.2(2) y
C4 C5 C6 121.6(2) y
C4 C5 H5 119.2 ?
C6 C5 H5 119.2 ?
C7 C6 C5 119.2(2) y
C7 C6 H6 120.4 ?
C5 C6 H6 120.4 ?
C6 C7 C8 120.3(2) y
C6 C7 H7 119.9 ?
C8 C7 H7 119.9 ?
C7 C8 C9 121.2(2) y
C7 C8 H8 119.4 ?
C9 C8 H8 119.4 ?
C8 C9 C4 118.4(2) y
C8 C9 C10 118.1(2) y
C4 C9 C10 123.5(2) y
O11 C10 C9 111.2(2) y
O11 C10 H10A 109.4 ?
C9 C10 H10A 109.4 ?
O11 C10 H10B 109.4 ?
C9 C10 H10B 109.4 ?
H10A C10 H10B 108 ?
C10 O11 S12 116.01(16) y
O11 S12 S1 107.94(7) y

loop_
_geom_bond_atom_site_label_1
_geom_bond_atom_site_label_2
_geom_bond_distance
_geom_bond_publ_flag
S1 O2 1.6521(18) y
S1 S12 1.9588(10) y
O2 C3 1.456(3) y
C3 C4 1.504(3) y
C3 H3a 0.98 ?
C3 H3b 0.98 ?
C4 C5 1.380(3) y
C4 C9 1.404(3) y
C5 C6 1.383(3) y
C5 H5 0.94 ?
C6 C7 1.374(4) y
C6 H6 0.94 ?
C7 C8 1.374(4) y
C7 H7 0.94 ?
C8 C9 1.397(3) y
C8 H8 0.94 ?
C9 C10 1.509(3) y
C10 O11 1.456(3) y
C10 H10a 0.98 ?
C10 H10b 0.98 ?
O11 S12 1.6539(19) y

loop_
_geom_torsion_atom_site_label_1
_geom_torsion_atom_site_label_2
_geom_torsion_atom_site_label_3
_geom_torsion_atom_site_label_4
_geom_torsion
_geom_torsion_publ_flag
S12 S1 O2 C3 -53.90(18) y
S1 O2 C3 C4 -46.6(3) y
O2 C3 C4 C5 -81.3(3) y
O2 C3 C4 C9 99.1(3) y
C9 C4 C5 C6 -0.7(4) y
C3 C4 C5 C6 179.7(2) y
C4 C5 C6 C7 1.3(4) y
C5 C6 C7 C8 -1.0(4) y
C6 C7 C8 C9 0.1(4) y
C7 C8 C9 C4 0.5(4) y
C7 C8 C9 C10 -176.9(2) y
C5 C4 C9 C8 -0.2(3) y
C3 C4 C9 C8 179.4(2) y
C5 C4 C9 C10 177.1(2) y
C3 C4 C9 C10 -3.4(4) y
C8 C9 C10 O11 90.5(3) y
C4 C9 C10 O11 -86.7(3) y
C9 C10 O11 S12 90.2(2) y
C10 O11 S12 S1 -77.89(17) y
O2 S1 S12 O11 93.20(11) y

loop_
_cod_related_entry_id
_cod_related_entry_database
_cod_related_entry_code
1 ChemSpider 30660392
